data_2009289
loop_
_publ_author_name
'Mah\'ia, Jos\'e'
'Maestro, Miguel'
'V\'azquez, Miguel'
'Bermejo, Manuel R.'
'Gonz\'alez, Ana M. '
'Maneiro, Marcelino'

_publ_section_title
;
 2-Tosylaminobenzaldehyde
;
_journal_issue 12
_journal_name_full 'Acta Crystallographica Section C'
_journal_page_first 2158
_journal_page_last 2160
_journal_paper_doi 10.1107/S0108270199011580
_journal_volume 55
_journal_year 1999
_chemical_formula_analytical 'C14 H13 N O3 S'
_chemical_formula_moiety 'C14 H13 N O3 S'
_chemical_formula_structural 'C14 H13 N O3 S'
_chemical_formula_sum 'C14 H13 N O3 S'
_chemical_formula_weight 275.31
_chemical_name_systematic
;
2--Tosylaminobenzaldehyde
;
_space_group_IT_number 14
_symmetry_cell_setting monoclinic
_symmetry_space_group_name_Hall '-P 2ybc'
_symmetry_space_group_name_H-M 'P 1 21/c 1'
_audit_creation_method SHELXTL
_cell_angle_alpha 90.00
_cell_angle_beta 105.8430(10)
_cell_angle_gamma 90.00
_cell_formula_units_Z 4
_cell_length_a 13.8993(7)
_cell_length_b 8.2374(4)
_cell_length_c 12.0633(6)
_cell_measurement_reflns_used 58
_cell_measurement_temperature 298(2)
_cell_measurement_theta_max 26
_cell_measurement_theta_min 3
_cell_volume 1328.71(11)
_computing_cell_refinement SMART
_computing_data_collection 'SMART (Siemens, 1995)'
_computing_data_reduction 'SAINT (Siemens, 1995)'
_computing_molecular_graphics 'SHELXTL (Sheldrick, 1997b)'
_computing_publication_material SHELXTL
_computing_structure_refinement 'SHELXL97 (Sheldrick, 1997a)'
_computing_structure_solution 'SHELXS97 (Sheldrick, 1990)'
_diffrn_ambient_temperature 298(2)
_diffrn_measured_fraction_theta_full 0.995
_diffrn_measured_fraction_theta_max 0.995
_diffrn_measurement_device_type 'Siemens CCD'
_diffrn_measurement_method '\w scans'
_diffrn_radiation_monochromator graphite
_diffrn_radiation_source 'fine-focus sealed tube'
_diffrn_radiation_type MoK\a
_diffrn_radiation_wavelength 0.71073
_diffrn_reflns_av_R_equivalents 0.0220
_diffrn_reflns_av_sigmaI/netI 0.0288
_diffrn_reflns_limit_h_max 15
_diffrn_reflns_limit_h_min -18
_diffrn_reflns_limit_k_max 10
_diffrn_reflns_limit_k_min -10
_diffrn_reflns_limit_l_max 16
_diffrn_reflns_limit_l_min -13
_diffrn_reflns_number 7166
_diffrn_reflns_theta_full 28.27
_diffrn_reflns_theta_max 28.27
_diffrn_reflns_theta_min 1.52
_diffrn_standards_decay_% 0.37
_diffrn_standards_interval_count 'set of frames'
_diffrn_standards_number '50 first frames'
_exptl_absorpt_coefficient_mu 0.246
_exptl_absorpt_correction_T_max 0.952
_exptl_absorpt_correction_T_min 0.904
_exptl_absorpt_correction_type empirical
_exptl_absorpt_process_details '(SADABS; Sheldrick, 1996)'
_exptl_crystal_colour 'Pale brown'
_exptl_crystal_density_diffrn 1.376
_exptl_crystal_density_method 'not measured'
_exptl_crystal_description Block
_exptl_crystal_F_000 576
_exptl_crystal_size_max 0.40
_exptl_crystal_size_mid 0.35
_exptl_crystal_size_min 0.20
_refine_diff_density_max 0.235
_refine_diff_density_min -0.404
_refine_ls_extinction_method none
_refine_ls_goodness_of_fit_ref 1.015
_refine_ls_hydrogen_treatment mixed
_refine_ls_matrix_type full
_refine_ls_number_parameters 177
_refine_ls_number_reflns 3267
_refine_ls_number_restraints 0
_refine_ls_restrained_S_all 1.015
_refine_ls_R_factor_all 0.0609
_refine_ls_R_factor_gt 0.0417
_refine_ls_shift/su_max 0.000
_refine_ls_shift/su_mean 0.000
_refine_ls_structure_factor_coef Fsqd
_refine_ls_weighting_details 'calc w = 1/[\s^2^(Fo^2^)+(0.0467P)^2^+0.4657P] where P=(Fo^2^+2Fc^2^)/3'
_refine_ls_weighting_scheme calc
_refine_ls_wR_factor_ref 0.1134
_reflns_number_gt 2471
_reflns_number_total 3267
_reflns_threshold_expression I>2\s(I)
_cod_data_source_file jz1360.cif
_cod_data_source_block tab
_cod_depositor_comments
;
The following automatic conversions were performed:
'_symmetry_cell_setting' value 'Monoclinic' changed to 'monoclinic'
according to '/home/saulius/struct/CIF-dictionaries/cif_core.dic'
dictionary named 'cif_core.dic' version 2.4.1 from 2010-06-29.

Automatic conversion script
Id: cif_fix_enum 1527 2010-12-29 10:47:43Z saulius 

The following automatic conversions were performed:

'_symmetry_cell_setting' value 'Monoclinic' changed to 'monoclinic'
according to /home/saulius/struct/CIF-dictionaries/cif_core.dic
dictionary named 'cif_core.dic' version 2.4.1 from 2010-06-29.

Automatic conversion script
Id: cif_fix_values 1715 2011-07-08 13:25:40Z adriana 
;
_cod_original_sg_symbol_H-M 'P 21/c'
_cod_database_code 2009289
_cod_database_fobs_code 2009289

loop_
_symmetry_equiv_pos_as_xyz
'x, y, z'
'-x, y+1/2, -z+1/2'
'-x, -y, -z'
'x, -y-1/2, z-1/2'

loop_
_atom_site_label
_atom_site_fract_x
_atom_site_fract_y
_atom_site_fract_z
_atom_site_U_iso_or_equiv
_atom_site_adp_type
_atom_site_calc_flag
_atom_site_refinement_flags
_atom_site_occupancy
_atom_site_disorder_assembly
_atom_site_disorder_group
_atom_site_type_symbol
S1 0.74251(3) 0.17717(6) 0.77491(4) 0.04597(14) Uani d . 1 . . S
O1 0.76344(11) 0.34351(17) 0.75613(13) 0.0618(4) Uani d . 1 . . O
O2 0.72796(11) 0.06431(18) 0.68243(11) 0.0612(4) Uani d . 1 . . O
O3 0.92576(11) 0.24438(19) 1.09131(14) 0.0666(4) Uani d . 1 . . O
N1 0.83778(11) 0.1196(2) 0.88024(14) 0.0494(4) Uani d . 1 . . N
H1A 0.8628(17) 0.200(3) 0.927(2) 0.068(7) Uiso d . 1 . . H
C1 0.37392(17) 0.1813(3) 0.9483(2) 0.0810(8) Uani d . 1 . . C
H1B 0.3925 0.1725 1.0308 0.121 Uiso calc R 1 . . H
H1C 0.3306 0.0929 0.9153 0.121 Uiso calc R 1 . . H
H1D 0.3397 0.2823 0.9256 0.121 Uiso calc R 1 . . H
C2 0.46639(14) 0.1755(3) 0.90627(17) 0.0542(5) Uani d . 1 . . C
C3 0.47030(14) 0.0814(3) 0.81309(18) 0.0588(5) Uani d . 1 . . C
H3A 0.4148 0.0198 0.7758 0.071 Uiso calc R 1 . . H
C4 0.55494(15) 0.0766(2) 0.77378(16) 0.0519(4) Uani d . 1 . . C
H4A 0.5568 0.0112 0.7116 0.062 Uiso calc R 1 . . H
C5 0.63676(12) 0.1703(2) 0.82834(14) 0.0411(4) Uani d . 1 . . C
C6 0.63496(14) 0.2641(2) 0.92231(16) 0.0517(5) Uani d . 1 . . C
H6A 0.6904 0.3258 0.9596 0.062 Uiso calc R 1 . . H
C7 0.55017(16) 0.2656(3) 0.96037(17) 0.0578(5) Uani d . 1 . . C
H7A 0.5491 0.3286 1.0240 0.069 Uiso calc R 1 . . H
C8 0.84662(12) -0.0329(2) 0.93599(15) 0.0429(4) Uani d . 1 . . C
C9 0.81509(15) -0.1760(2) 0.87658(19) 0.0570(5) Uani d . 1 . . C
H9A 0.7837 -0.1735 0.7979 0.068 Uiso calc R 1 . . H
C10 0.83059(17) -0.3224(3) 0.9349(2) 0.0669(6) Uani d . 1 . . C
H10A 0.8091 -0.4181 0.8948 0.080 Uiso calc R 1 . . H
C11 0.87736(17) -0.3292(3) 1.0514(2) 0.0692(6) Uani d . 1 . . C
H11A 0.8880 -0.4286 1.0894 0.083 Uiso calc R 1 . . H
C12 0.90788(16) -0.1885(3) 1.1103(2) 0.0601(5) Uani d . 1 . . C
H12A 0.9391 -0.1928 1.1889 0.072 Uiso calc R 1 . . H
C13 0.89312(12) -0.0387(2) 1.05474(16) 0.0464(4) Uani d . 1 . . C
C14 0.92801(14) 0.1061(3) 1.12493(18) 0.0580(5) Uani d . 1 . . C
H14A 0.9547 0.0896 1.2036 0.070 Uiso calc R 1 . . H

loop_
_atom_site_aniso_label
_atom_site_aniso_U_11
_atom_site_aniso_U_22
_atom_site_aniso_U_33
_atom_site_aniso_U_12
_atom_site_aniso_U_13
_atom_site_aniso_U_23
S1 0.0485(2) 0.0480(3) 0.0434(2) 0.0005(2) 0.01590(18) 0.00408(19)
O1 0.0650(9) 0.0533(8) 0.0718(9) -0.0009(7) 0.0269(7) 0.0160(7)
O2 0.0700(9) 0.0710(9) 0.0451(7) 0.0080(7) 0.0199(6) -0.0049(7)
O3 0.0646(9) 0.0550(9) 0.0788(11) -0.0078(7) 0.0170(8) -0.0142(8)
N1 0.0440(8) 0.0435(8) 0.0572(9) -0.0032(7) 0.0081(7) 0.0009(7)
C1 0.0553(13) 0.1008(19) 0.0954(18) 0.0187(13) 0.0351(12) 0.0353(15)
C2 0.0468(10) 0.0597(12) 0.0576(11) 0.0093(9) 0.0169(8) 0.0204(9)
C3 0.0452(10) 0.0623(13) 0.0644(13) -0.0128(9) 0.0073(9) 0.0049(10)
C4 0.0576(11) 0.0504(11) 0.0448(10) -0.0093(8) 0.0089(8) -0.0063(8)
C5 0.0423(8) 0.0429(9) 0.0367(8) -0.0007(7) 0.0084(6) 0.0028(7)
C6 0.0481(10) 0.0602(12) 0.0449(10) -0.0066(9) 0.0097(8) -0.0087(8)
C7 0.0597(12) 0.0686(13) 0.0471(11) 0.0066(10) 0.0181(9) -0.0037(9)
C8 0.0330(8) 0.0415(9) 0.0555(10) 0.0003(7) 0.0144(7) 0.0000(7)
C9 0.0564(11) 0.0487(11) 0.0629(12) -0.0031(9) 0.0108(9) -0.0061(9)
C10 0.0641(13) 0.0413(11) 0.0942(18) -0.0046(10) 0.0197(12) -0.0062(11)
C11 0.0635(13) 0.0489(12) 0.0951(18) 0.0039(10) 0.0213(12) 0.0183(12)
C12 0.0516(11) 0.0630(13) 0.0635(13) 0.0047(10) 0.0121(9) 0.0126(10)
C13 0.0347(8) 0.0492(10) 0.0550(10) 0.0007(7) 0.0119(7) 0.0011(8)
C14 0.0481(10) 0.0667(14) 0.0564(12) -0.0024(10) 0.0095(9) -0.0078(10)

loop_
_atom_type_symbol
_atom_type_description
_atom_type_scat_dispersion_real
_atom_type_scat_dispersion_imag
_atom_type_scat_source
C C 0.0033 0.0016 'International Tables Vol C Tables 4.2.6.8 and 6.1.1.4'
H H 0.0000 0.0000 'International Tables Vol C Tables 4.2.6.8 and 6.1.1.4'
N N 0.0061 0.0033 'International Tables Vol C Tables 4.2.6.8 and 6.1.1.4'
O O 0.0106 0.0060 'International Tables Vol C Tables 4.2.6.8 and 6.1.1.4'
S S 0.1246 0.1234 'International Tables Vol C Tables 4.2.6.8 and 6.1.1.4'

loop_
_geom_angle_atom_site_label_1
_geom_angle_atom_site_label_2
_geom_angle_atom_site_label_3
_geom_angle
_geom_angle_publ_flag
O2 S1 O1 119.51(9) yes
O2 S1 N1 109.33(9) yes
O1 S1 N1 104.13(9) yes
O2 S1 C5 108.18(9) yes
O1 S1 C5 108.34(8) yes
N1 S1 C5 106.64(8) yes
C8 N1 S1 125.03(13) yes
C3 C2 C7 118.06(18) ?
C3 C2 C1 121.3(2) ?
C7 C2 C1 120.6(2) ?
C2 C3 C4 121.45(18) ?
C5 C4 C3 119.09(18) ?
C6 C5 C4 120.48(17) ?
C6 C5 S1 119.21(13) ?
C4 C5 S1 120.26(14) ?
C7 C6 C5 119.26(18) ?
C6 C7 C2 121.64(19) ?
C9 C8 C13 119.47(17) ?
C9 C8 N1 122.33(17) ?
C13 C8 N1 118.14(16) ?
C10 C9 C8 119.7(2) ?
C11 C10 C9 121.2(2) ?
C12 C11 C10 119.3(2) ?
C11 C12 C13 121.2(2) ?
C12 C13 C8 119.17(18) ?
C12 C13 C14 117.46(18) ?
C8 C13 C14 123.37(17) ?
O3 C14 C13 126.8(2) yes

loop_
_geom_bond_atom_site_label_1
_geom_bond_atom_site_label_2
_geom_bond_site_symmetry_2
_geom_bond_distance
_geom_bond_publ_flag
S1 O2 . 1.4236(14) yes
S1 O1 . 1.4316(14) yes
S1 N1 . 1.6353(16) yes
S1 C5 . 1.7596(17) yes
O3 C14 . 1.206(3) yes
N1 C8 . 1.415(2) yes
C1 C2 . 1.506(3) ?
C2 C3 . 1.379(3) ?
C2 C7 . 1.385(3) ?
C3 C4 . 1.384(3) ?
C4 C5 . 1.384(2) ?
C5 C6 . 1.378(2) ?
C6 C7 . 1.377(3) ?
C8 C9 . 1.387(3) ?
C8 C13 . 1.402(3) ?
C9 C10 . 1.383(3) ?
C10 C11 . 1.379(3) ?
C11 C12 . 1.365(3) ?
C12 C13 . 1.393(3) ?
C13 C14 . 1.466(3) yes

loop_
_geom_hbond_atom_site_label_D
_geom_hbond_atom_site_label_H
_geom_hbond_atom_site_label_A
_geom_hbond_distance_DH
_geom_hbond_distance_HA
_geom_hbond_distance_DA
_geom_hbond_angle_DHA
N1 H1A O3 0.88(2) 1.97(2) 2.708(2) 141(2)

loop_
_geom_torsion_atom_site_label_1
_geom_torsion_atom_site_label_2
_geom_torsion_atom_site_label_3
_geom_torsion_atom_site_label_4
_geom_torsion
_geom_torsion_publ_flag
O2 S1 N1 C8 -56.89(17) ?
O1 S1 N1 C8 174.30(15) ?
C5 S1 N1 C8 59.86(17) yes
C7 C2 C3 C4 -0.2(3) ?
C1 C2 C3 C4 179.59(19) ?
C2 C3 C4 C5 -1.0(3) ?
C3 C4 C5 C6 1.6(3) ?
C3 C4 C5 S1 -175.91(15) ?
O2 S1 C5 C6 177.07(15) ?
O1 S1 C5 C6 -52.00(17) ?
N1 S1 C5 C6 59.57(16) ?
O2 S1 C5 C4 -5.38(18) ?
O1 S1 C5 C4 125.55(16) ?
N1 S1 C5 C4 -122.89(16) ?
C4 C5 C6 C7 -1.0(3) ?
S1 C5 C6 C7 176.54(15) ?
C5 C6 C7 C2 -0.3(3) ?
C3 C2 C7 C6 0.9(3) ?
C1 C2 C7 C6 -178.97(19) ?
S1 N1 C8 C9 39.1(2) ?
S1 N1 C8 C13 -143.76(15) ?
C13 C8 C9 C10 -0.5(3) ?
N1 C8 C9 C10 176.53(18) ?
C8 C9 C10 C11 -0.2(3) ?
C9 C10 C11 C12 0.7(3) ?
C10 C11 C12 C13 -0.3(3) ?
C11 C12 C13 C8 -0.4(3) ?
C11 C12 C13 C14 179.79(19) ?
C9 C8 C13 C12 0.9(3) ?
N1 C8 C13 C12 -176.32(16) ?
C9 C8 C13 C14 -179.36(17) ?
N1 C8 C13 C14 3.4(3) ?
C12 C13 C14 O3 176.5(2) ?
C8 C13 C14 O3 -3.3(3) ?

loop_
_cod_related_entry_id
_cod_related_entry_database
_cod_related_entry_code
1 ChemSpider 241255
